data_4301569
loop_
_publ_author_name
'Shengqian Ma'
'Daqiang Yuan'
'Xi-Sen Wang'
'Hong-Cai Zhou'

_publ_section_title
;
Microporous Lanthanide Metal-Organic Frameworks Containing Coordinatively
Linked Interpenetration: Syntheses, Gas Adsorption Studies, Thermal
Stability Analysis, and Photoluminescence Investigation
;
_journal_name_full 'Inorganic Chemistry'
_journal_page_first 2072
_journal_page_last 2077
_journal_paper_doi 10.1021/ic801948z
_journal_volume 48
_journal_year 2009
_chemical_formula_moiety 'Y4 (H2O) (SO4)2 (C24H12N3O6)8/3 4(C2H6SO) 2(H2O)'
_chemical_formula_sum 'C72 H62 N8 O31 S6 Y4'
_chemical_formula_weight 2083.30
_chemical_melting_point ?
_chemical_name_common 'PCN-17 (Y)'
_chemical_name_systematic
; 
 ? 
;
_space_group_IT_number 229
_symmetry_cell_setting cubic
_symmetry_space_group_name_Hall '-I 4 2 3'
_symmetry_space_group_name_H-M 'I m -3 m'
_atom_sites_solution_hydrogens geom
_atom_sites_solution_primary direct
_atom_sites_solution_secondary difmap
_audit_creation_method SHELXL-97
_cell_angle_alpha 90.00
_cell_angle_beta 90.00
_cell_angle_gamma 90.00
_cell_formula_units_Z 6
_cell_length_a 26.311(3)
_cell_length_b 26.311(3)
_cell_length_c 26.311(3)
_cell_measurement_reflns_used 3314
_cell_measurement_temperature 213(2)
_cell_measurement_theta_max 24.785
_cell_measurement_theta_min 2.094
_cell_volume 18214(4)
_computing_cell_refinement 'Bruker XSCANS'
_computing_data_collection 'Bruker XSCANS'
_computing_data_reduction 'Bruker SHELXTL'
_computing_molecular_graphics 'Bruker SHELXTL'
_computing_publication_material 'Bruker SHELXTL'
_computing_structure_refinement 'SHELXL-97 (Sheldrick, 1997)'
_computing_structure_solution 'SHELXS-97 (Sheldrick, 1990)'
_diffrn_ambient_temperature 213(2)
_diffrn_measured_fraction_theta_full 1.000
_diffrn_measured_fraction_theta_max 1.000
_diffrn_measurement_device_type 'Bruker P4'
_diffrn_measurement_method '\w scans'
_diffrn_radiation_monochromator graphite
_diffrn_radiation_source 'fine-focus sealed tube'
_diffrn_radiation_type MoK\a
_diffrn_radiation_wavelength 0.71073
_diffrn_reflns_av_R_equivalents 0.0886
_diffrn_reflns_av_sigmaI/netI 0.0259
_diffrn_reflns_limit_h_max 22
_diffrn_reflns_limit_h_min -23
_diffrn_reflns_limit_k_max 18
_diffrn_reflns_limit_k_min -23
_diffrn_reflns_limit_l_max 23
_diffrn_reflns_limit_l_min -23
_diffrn_reflns_number 23757
_diffrn_reflns_theta_full 18.81
_diffrn_reflns_theta_max 18.81
_diffrn_reflns_theta_min 1.09
_exptl_absorpt_coefficient_mu 2.056
_exptl_absorpt_correction_T_max 0.798
_exptl_absorpt_correction_T_min 0.727
_exptl_absorpt_correction_type multi-scan
_exptl_absorpt_process_details SADABS
_exptl_crystal_colour yellow
_exptl_crystal_density_diffrn 1.140
_exptl_crystal_density_meas ?
_exptl_crystal_density_method 'not measured'
_exptl_crystal_description block
_exptl_crystal_F_000 6300
_exptl_crystal_size_max 0.16
_exptl_crystal_size_mid 0.14
_exptl_crystal_size_min 0.11
_refine_diff_density_max 0.945
_refine_diff_density_min -0.535
_refine_diff_density_rms 0.097
_refine_ls_extinction_method none
_refine_ls_goodness_of_fit_ref 1.107
_refine_ls_hydrogen_treatment constr
_refine_ls_matrix_type full
_refine_ls_number_parameters 93
_refine_ls_number_reflns 741
_refine_ls_number_restraints 0
_refine_ls_restrained_S_all 1.107
_refine_ls_R_factor_all 0.1104
_refine_ls_R_factor_gt 0.0921
_refine_ls_shift/su_max 0.000
_refine_ls_shift/su_mean 0.000
_refine_ls_structure_factor_coef Fsqd
_refine_ls_weighting_details 'calc w=1/[\s^2^(Fo^2^)+(0.2000P)^2^+0.0000P] where P=(Fo^2^+2Fc^2^)/3'
_refine_ls_weighting_scheme calc
_refine_ls_wR_factor_gt 0.2555
_refine_ls_wR_factor_ref 0.2707
_reflns_number_gt 514
_reflns_number_total 741
_reflns_threshold_expression >2sigma(I)
_cod_data_source_file ic801948z_si_002_2.cif
_cod_data_source_block PCN-17(Y)
_cod_depositor_comments
;
The following automatic conversions were performed:
'_symmetry_cell_setting' value 'Cubic' changed to 'cubic' according to
'/home/saulius/struct/CIF-dictionaries/cif_core.dic' dictionary named
'cif_core.dic' version 2.4.1 from 2010-06-29.

Automatic conversion script
Id: cif_fix_enum 1527 2010-12-29 10:47:43Z saulius 

The following automatic conversions were performed:

'_chemical_melting_point' value 'NOT MEASURED' was changed to '?' -
the value is undefined or not given.

Automatic conversion script
Id: cif_fix_values 1646 2011-03-28 12:23:43Z adriana 

The following automatic conversions were performed:

'_exptl_crystal_density_meas' value 'none' was changed to '?' - the
value is perceived as not measured.

Automatic conversion script
Id: cif_fix_values 3008 2015-01-20 13:52:24Z robertas 
;
_cod_database_code 4301569

loop_
_symmetry_equiv_pos_as_xyz
'x, y, z'
'-x, -y, z'
'-x, y, -z'
'x, -y, -z'
'z, x, y'
'z, -x, -y'
'-z, -x, y'
'-z, x, -y'
'y, z, x'
'-y, z, -x'
'y, -z, -x'
'-y, -z, x'
'y, x, -z'
'-y, -x, -z'
'y, -x, z'
'-y, x, z'
'x, z, -y'
'-x, z, y'
'-x, -z, -y'
'x, -z, y'
'z, y, -x'
'z, -y, x'
'-z, y, x'
'-z, -y, -x'
'x+1/2, y+1/2, z+1/2'
'-x+1/2, -y+1/2, z+1/2'
'-x+1/2, y+1/2, -z+1/2'
'x+1/2, -y+1/2, -z+1/2'
'z+1/2, x+1/2, y+1/2'
'z+1/2, -x+1/2, -y+1/2'
'-z+1/2, -x+1/2, y+1/2'
'-z+1/2, x+1/2, -y+1/2'
'y+1/2, z+1/2, x+1/2'
'-y+1/2, z+1/2, -x+1/2'
'y+1/2, -z+1/2, -x+1/2'
'-y+1/2, -z+1/2, x+1/2'
'y+1/2, x+1/2, -z+1/2'
'-y+1/2, -x+1/2, -z+1/2'
'y+1/2, -x+1/2, z+1/2'
'-y+1/2, x+1/2, z+1/2'
'x+1/2, z+1/2, -y+1/2'
'-x+1/2, z+1/2, y+1/2'
'-x+1/2, -z+1/2, -y+1/2'
'x+1/2, -z+1/2, y+1/2'
'z+1/2, y+1/2, -x+1/2'
'z+1/2, -y+1/2, x+1/2'
'-z+1/2, y+1/2, x+1/2'
'-z+1/2, -y+1/2, -x+1/2'
'-x, -y, -z'
'x, y, -z'
'x, -y, z'
'-x, y, z'
'-z, -x, -y'
'-z, x, y'
'z, x, -y'
'z, -x, y'
'-y, -z, -x'
'y, -z, x'
'-y, z, x'
'y, z, -x'
'-y, -x, z'
'y, x, z'
'-y, x, -z'
'y, -x, -z'
'-x, -z, y'
'x, -z, -y'
'x, z, y'
'-x, z, -y'
'-z, -y, x'
'-z, y, -x'
'z, -y, -x'
'z, y, x'
'-x+1/2, -y+1/2, -z+1/2'
'x+1/2, y+1/2, -z+1/2'
'x+1/2, -y+1/2, z+1/2'
'-x+1/2, y+1/2, z+1/2'
'-z+1/2, -x+1/2, -y+1/2'
'-z+1/2, x+1/2, y+1/2'
'z+1/2, x+1/2, -y+1/2'
'z+1/2, -x+1/2, y+1/2'
'-y+1/2, -z+1/2, -x+1/2'
'y+1/2, -z+1/2, x+1/2'
'-y+1/2, z+1/2, x+1/2'
'y+1/2, z+1/2, -x+1/2'
'-y+1/2, -x+1/2, z+1/2'
'y+1/2, x+1/2, z+1/2'
'-y+1/2, x+1/2, -z+1/2'
'y+1/2, -x+1/2, -z+1/2'
'-x+1/2, -z+1/2, y+1/2'
'x+1/2, -z+1/2, -y+1/2'
'x+1/2, z+1/2, y+1/2'
'-x+1/2, z+1/2, -y+1/2'
'-z+1/2, -y+1/2, x+1/2'
'-z+1/2, y+1/2, -x+1/2'
'z+1/2, -y+1/2, -x+1/2'
'z+1/2, y+1/2, x+1/2'

loop_
_atom_site_label
_atom_site_type_symbol
_atom_site_fract_x
_atom_site_fract_y
_atom_site_fract_z
_atom_site_U_iso_or_equiv
_atom_site_adp_type
_atom_site_occupancy
_atom_site_symmetry_multiplicity
_atom_site_calc_flag
_atom_site_refinement_flags
_atom_site_disorder_assembly
_atom_site_disorder_group
Y1' Y -0.5000 0.1143(8) 0.0000 0.290(14) Uani 0.50 4 d SP . .
Y1 Y -0.5000 0.1359(3) 0.0000 0.0783(19) Uani 0.50 4 d SP . .
S1 S -0.5000 0.2500 0.0000 0.149(4) Uani 1 8 d S . .
O1 O -0.5000 0.2872(5) 0.0390(6) 0.288(12) Uani 1 2 d S . .
O2 O -0.4444(3) 0.1230(4) 0.0608(4) 0.168(5) Uani 1 1 d . . .
O3 O -0.5000 0.0000 0.0000 0.31(3) Uani 1 16 d S . .
N1 N -0.2337(5) 0.2337(5) 0.1683(6) 0.160(7) Uani 1 2 d S . .
C1 C -0.3626(5) 0.1674(6) 0.1028(5) 0.181(8) Uani 1 1 d . . .
H1A H -0.3776 0.1820 0.0739 0.217 Uiso 1 1 calc R . .
C2 C -0.2978(6) 0.1683(5) 0.1683(5) 0.122(6) Uani 1 2 d S . .
C3 C -0.2532(6) 0.1928(5) 0.1928(5) 0.143(7) Uani 1 2 d S . .
C4 C -0.3196(5) 0.1890(5) 0.1265(5) 0.147(6) Uani 1 1 d . . .
H4A H -0.3056 0.2189 0.1128 0.176 Uiso 1 1 calc R . .
C6 C -0.4281(7) 0.1003(6) 0.1003(6) 0.138(7) Uani 1 2 d S . .
C7 C -0.3808(7) 0.1241(6) 0.1241(6) 0.142(8) Uani 1 2 d S . .
O6 O -0.2501(6) 0.0000 0.2501(6) 0.31(2) Uani 1 4 d S . .
S2 S -0.2856(4) 0.0000 0.2856(4) 0.291(9) Uani 1 4 d S . .
O4 O -0.1590(9) 0.0000 0.0000 0.170(10) Uani 1 8 d S . .
C8 C -0.2768(8) 0.0000 0.3454(10) 0.213(10) Uani 1 2 d S . .
H8A H -0.3094 0.0000 0.3626 0.320 Uiso 1 2 calc SR . .
H8B H -0.2578 0.0301 0.3550 0.320 Uiso 0.50 1 calc PR . .
H8C H -0.2578 -0.0301 0.3550 0.320 Uiso 0.50 1 calc PR . .

loop_
_atom_site_aniso_label
_atom_site_aniso_U_11
_atom_site_aniso_U_22
_atom_site_aniso_U_33
_atom_site_aniso_U_23
_atom_site_aniso_U_13
_atom_site_aniso_U_12
Y1' 0.101(8) 0.68(4) 0.084(7) 0.000 0.000 0.000
Y1 0.014(3) 0.144(4) 0.077(4) 0.000 0.000 0.000
S1 0.130(6) 0.189(12) 0.130(6) 0.000 0.000 0.000
O1 0.61(4) 0.123(12) 0.131(11) -0.022(9) 0.000 0.000
O2 0.108(7) 0.222(11) 0.173(9) 0.048(7) -0.076(8) -0.047(6)
O3 0.31(8) 0.31(4) 0.31(4) 0.000 0.000 0.000
N1 0.161(9) 0.161(9) 0.158(13) 0.092(9) -0.092(9) -0.124(12)
C1 0.120(10) 0.259(18) 0.164(13) 0.114(13) -0.086(9) -0.114(12)
C2 0.100(12) 0.132(9) 0.132(9) 0.063(12) -0.060(9) -0.060(9)
C3 0.114(14) 0.158(11) 0.158(11) 0.067(15) -0.066(11) -0.066(11)
C4 0.139(10) 0.147(11) 0.153(11) 0.068(9) -0.091(9) -0.077(10)
C6 0.063(12) 0.176(12) 0.176(12) 0.004(18) -0.045(8) -0.045(8)
C7 0.100(14) 0.164(11) 0.164(11) 0.081(14) -0.048(11) -0.048(11)
O6 0.199(18) 0.52(6) 0.199(18) 0.000 0.12(2) 0.000
S2 0.155(6) 0.56(3) 0.155(6) 0.000 -0.048(9) 0.000
O4 0.120(18) 0.195(16) 0.195(16) 0.000 0.000 0.000
C8 0.17(2) 0.23(3) 0.24(3) 0.000 0.00(2) 0.000

loop_
_atom_type_symbol
_atom_type_description
_atom_type_scat_dispersion_real
_atom_type_scat_dispersion_imag
_atom_type_scat_source
C C 0.0033 0.0016 'International Tables Vol C Tables 4.2.6.8 and 6.1.1.4'
H H 0.0000 0.0000 'International Tables Vol C Tables 4.2.6.8 and 6.1.1.4'
N N 0.0061 0.0033 'International Tables Vol C Tables 4.2.6.8 and 6.1.1.4'
O O 0.0106 0.0060 'International Tables Vol C Tables 4.2.6.8 and 6.1.1.4'
S S 0.1246 0.1234 'International Tables Vol C Tables 4.2.6.8 and 6.1.1.4'
Y Y -2.7962 3.5667 'International Tables Vol C Tables 4.2.6.8 and 6.1.1.4'

loop_
_geom_angle_atom_site_label_1
_geom_angle_atom_site_label_2
_geom_angle_atom_site_label_3
_geom_angle
_geom_angle_site_symmetry_1
_geom_angle_site_symmetry_3
_geom_angle_publ_flag
Y1 Y1' O2 84.0(6) . . ?
Y1 Y1' O2 84.0(6) . 3_455 ?
O2 Y1' O2 167.9(12) . 3_455 ?
Y1 Y1' O2 84.0(6) . 52_455 ?
O2 Y1' O2 84.3(5) . 52_455 ?
O2 Y1' O2 94.4(5) 3_455 52_455 ?
Y1 Y1' O2 84.0(6) . 50 ?
O2 Y1' O2 94.4(5) . 50 ?
O2 Y1' O2 84.3(5) 3_455 50 ?
O2 Y1' O2 167.9(12) 52_455 50 ?
Y1 Y1' O1 21.6(3) . 46_455 ?
O2 Y1' O1 69.8(5) . 46_455 ?
O2 Y1' O1 98.6(7) 3_455 46_455 ?
O2 Y1' O1 98.6(7) 52_455 46_455 ?
O2 Y1' O1 69.8(5) 50 46_455 ?
Y1 Y1' O1 21.6(3) . 93_455 ?
O2 Y1' O1 98.6(7) . 93_455 ?
O2 Y1' O1 69.8(5) 3_455 93_455 ?
O2 Y1' O1 69.8(5) 52_455 93_455 ?
O2 Y1' O1 98.6(7) 50 93_455 ?
O1 Y1' O1 43.2(6) 46_455 93_455 ?
Y1' Y1 O2 81.1(3) . 3_455 ?
Y1' Y1 O2 81.1(3) . . ?
O2 Y1 O2 162.2(6) 3_455 . ?
Y1' Y1 O2 81.1(3) . 52_455 ?
O2 Y1 O2 93.6(5) 3_455 52_455 ?
O2 Y1 O2 83.7(5) . 52_455 ?
Y1' Y1 O2 81.1(3) . 50 ?
O2 Y1 O2 83.7(5) 3_455 50 ?
O2 Y1 O2 93.6(5) . 50 ?
O2 Y1 O2 162.2(6) 52_455 50 ?
Y1' Y1 O1 153.1(4) . 46_455 ?
O2 Y1 O1 116.1(4) 3_455 46_455 ?
O2 Y1 O1 80.6(4) . 46_455 ?
O2 Y1 O1 116.1(4) 52_455 46_455 ?
O2 Y1 O1 80.6(4) 50 46_455 ?
Y1' Y1 O1 153.1(4) . 93_455 ?
O2 Y1 O1 80.6(4) 3_455 93_455 ?
O2 Y1 O1 116.1(4) . 93_455 ?
O2 Y1 O1 80.6(4) 52_455 93_455 ?
O2 Y1 O1 116.1(4) 50 93_455 ?
O1 Y1 O1 53.7(7) 46_455 93_455 ?
Y1' Y1 S1 180.000(1) . . ?
O2 Y1 S1 98.9(3) 3_455 . ?
O2 Y1 S1 98.9(3) . . ?
O2 Y1 S1 98.9(3) 52_455 . ?
O2 Y1 S1 98.9(3) 50 . ?
O1 Y1 S1 26.9(4) 46_455 . ?
O1 Y1 S1 26.9(4) 93_455 . ?
O1 S1 O1 92.7(12) . 50 ?
O1 S1 O1 118.5(7) . 93_455 ?
O1 S1 O1 118.5(7) 50 93_455 ?
O1 S1 O1 118.5(7) . 46_455 ?
O1 S1 O1 118.5(7) 50 46_455 ?
O1 S1 O1 92.7(12) 93_455 46_455 ?
O1 S1 Y1 133.7(6) . . ?
O1 S1 Y1 133.7(6) 50 . ?
O1 S1 Y1 46.3(6) 93_455 . ?
O1 S1 Y1 46.3(6) 46_455 . ?
O1 S1 Y1 46.3(6) . 93_455 ?
O1 S1 Y1 46.3(6) 50 93_455 ?
O1 S1 Y1 133.7(6) 93_455 93_455 ?
O1 S1 Y1 133.7(6) 46_455 93_455 ?
Y1 S1 Y1 180.0 . 93_455 ?
S1 O1 Y1 106.8(8) . 93_455 ?
S1 O1 Y1' 112.1(8) . 93_455 ?
C6 O2 Y1' 140.9(11) . . ?
C6 O2 Y1 153.2(10) . . ?
C3 N1 C3 111.9(14) . 7 ?
C7 C1 C4 116.1(12) . . ?
C7 C1 H1A 121.9 . . ?
C4 C1 H1A 121.9 . . ?
C4 C2 C4 118.3(13) 67 . ?
C4 C2 C3 120.8(7) 67 . ?
C4 C2 C3 120.8(7) . . ?
N1 C3 N1 127.8(14) . 10 ?
N1 C3 C2 115.9(7) . . ?
N1 C3 C2 115.9(7) 10 . ?
C2 C4 C1 122.4(11) . . ?
C2 C4 H4A 118.8 . . ?
C1 C4 H4A 118.8 . . ?
O2 C6 O2 130.7(17) 67 . ?
O2 C6 C7 114.6(8) 67 . ?
O2 C6 C7 114.6(8) . . ?
C1 C7 C1 124.6(17) . 67 ?
C1 C7 C6 117.6(8) . . ?
C1 C7 C6 117.6(8) 67 . ?
O6 S2 C8 126.6(9) . . ?
O6 S2 C8 126.6(9) . 70 ?
C8 S2 C8 106.7(19) . 70 ?
S2 C8 H8A 109.5 . . ?
S2 C8 H8B 109.5 . . ?
H8A C8 H8B 109.5 . . ?
S2 C8 H8C 109.5 . . ?
H8A C8 H8C 109.5 . . ?
H8B C8 H8C 109.5 . . ?

loop_
_geom_bond_atom_site_label_1
_geom_bond_atom_site_label_2
_geom_bond_distance
_geom_bond_site_symmetry_2
_geom_bond_publ_flag
Y1' O2 2.179(9) . ?
Y1' O1 2.79(2) 46_455 ?
Y1 O2 2.194(9) 3_455 ?
Y1 O2 2.194(9) . ?
Y1 O1 2.268(17) 46_455 ?
Y1 S1 3.002(8) . ?
S1 O1 1.417(13) . ?
S1 Y1 3.002(8) 93_455 ?
O2 C6 1.274(9) . ?
N1 C3 1.356(9) . ?
N1 C3 1.356(9) 7 ?
C1 C7 1.356(15) . ?
C1 C4 1.410(15) . ?
C1 H1A 0.9400 . ?
C2 C4 1.355(11) 67 ?
C2 C4 1.355(11) . ?
C2 C3 1.486(19) . ?
C3 N1 1.356(9) 10 ?
C4 H4A 0.9400 . ?
C6 O2 1.274(9) 67 ?
C6 C7 1.53(3) . ?
C7 C1 1.356(15) 67 ?
O6 S2 1.32(2) . ?
S2 C8 1.59(3) . ?
S2 C8 1.59(3) 70 ?
C8 H8A 0.9700 . ?
C8 H8B 0.9700 . ?
C8 H8C 0.9700 . ?
